data_4062525
_journal_name_full Organometallics
_journal_paper_doi 10.1021/om030689r
_journal_year 2004
_chemical_formula_moiety 'C18 H24 N8 O2 Ag1, C7 H8, P1 F6'
_chemical_formula_sum 'C32 H40 Ag F6 N8 O4 P'
_chemical_formula_weight 853.56
_space_group_IT_number 44
_symmetry_cell_setting orthorhombic
_symmetry_space_group_name_Hall 'I 2 -2'
_symmetry_space_group_name_H-M 'I m m 2'
_cell_angle_alpha 90.00
_cell_angle_beta 90.00
_cell_angle_gamma 90.00
_cell_formula_units_Z 2
_cell_length_a 32.090(12)
_cell_length_b 6.590(2)
_cell_length_c 8.354(3)
_cell_measurement_temperature 100(2)
_cell_volume 1766.6(11)
_diffrn_ambient_temperature 100(2)
_exptl_crystal_density_diffrn 1.605
_cod_depositor_comments
;
The following automatic conversions were performed:
'_symmetry_cell_setting' value 'Orthorhombic' changed to 'orthorhombic'
according to '/home/saulius/struct/CIF-dictionaries/cif_core.dic'
dictionary named 'cif_core.dic' version 2.4.1 from 2010-06-29.

Automatic conversion script
Id: cif_fix_enum 1527 2010-12-29 10:47:43Z saulius 
;
_cod_database_code 4062525

loop_
_symmetry_equiv_pos_as_xyz
'x, y, z'
'-x, -y, z'
'x, -y, z'
'-x, y, z'
'x+1/2, y+1/2, z+1/2'
'-x+1/2, -y+1/2, z+1/2'
'x+1/2, -y+1/2, z+1/2'
'-x+1/2, y+1/2, z+1/2'

loop_
_atom_site_label
_atom_site_type_symbol
_atom_site_fract_x
_atom_site_fract_y
_atom_site_fract_z
_atom_site_U_iso_or_equiv
_atom_site_adp_type
_atom_site_occupancy
_atom_site_symmetry_multiplicity
_atom_site_calc_flag
_atom_site_refinement_flags
_atom_site_disorder_assembly
_atom_site_disorder_group
Ag Ag 0.0000 0.0000 -0.015059(15) 0.01871(11) Uani 1 4 d S . .
P P 1.0000 0.5000 0.5886(3) 0.0250(5) Uani 1 4 d S . .
F1 F 0.95034(9) 0.5000 0.5863(5) 0.0489(8) Uani 1 2 d S . .
F2 F 1.0000 0.5000 0.394(2) 0.034(5) Uani 0.33 4 d SP . .
F3 F 1.0000 0.647(3) 0.452(2) 0.133(9) Uani 0.45 2 d SP . .
F4 F 1.0000 0.7358(11) 0.5657(18) 0.072(3) Uani 0.58 2 d SP . .
F5 F 1.0000 0.682(2) 0.710(3) 0.103(6) Uani 0.44 2 d SP . .
F6 F 1.0000 0.5000 0.7669(10) 0.142(9) Uani 0.70 4 d SP . .
O1 O 0.16028(10) 0.0000 0.3705(3) 0.0246(6) Uani 1 2 d S . .
O2 O 0.24146(11) 0.0000 -0.0767(4) 0.0278(7) Uani 1 2 d S . .
N1 N 0.09398(12) 0.0000 -0.1145(5) 0.0166(7) Uani 1 2 d S . .
N2 N 0.08541(12) 0.0000 0.1424(4) 0.0164(7) Uani 1 2 d S . .
N3 N 0.20031(10) 0.0000 0.1451(4) 0.0178(6) Uani 1 2 d S . .
N4 N 0.17164(10) 0.0000 -0.1156(4) 0.0163(6) Uani 1 2 d S . .
C1 C 0.06426(11) 0.0000 0.0035(7) 0.0183(10) Uani 1 2 d S . .
C2 C 0.12776(11) 0.0000 0.1137(5) 0.0160(7) Uani 1 2 d S . .
C3 C 0.13304(12) 0.0000 -0.0474(4) 0.0128(7) Uani 1 2 d S . .
C4 C 0.20689(10) 0.0000 -0.0204(9) 0.0182(6) Uani 1 2 d S . .
C5 C 0.16242(14) 0.0000 0.2245(5) 0.0177(8) Uani 1 2 d S . .
C6 C 0.08182(15) 0.0000 -0.2843(5) 0.0233(8) Uani 1 2 d S . .
H6A H 0.1069 0.0000 -0.3514 0.035 Uiso 1 2 calc SR . .
H6B H 0.0652 0.1214 -0.3074 0.035 Uiso 0.50 1 calc PR . .
H6C H 0.0652 -0.1214 -0.3074 0.035 Uiso 0.50 1 calc PR . .
C7 C 0.17840(16) 0.0000 -0.2917(6) 0.0299(11) Uani 1 2 d S . .
H7A H 0.1514 0.0000 -0.3465 0.045 Uiso 1 2 calc SR . .
H7B H 0.1941 -0.1214 -0.3223 0.045 Uiso 0.50 1 calc PR . .
H7C H 0.1941 0.1214 -0.3223 0.045 Uiso 0.50 1 calc PR . .
C8 C 0.23722(13) 0.0000 0.2480(5) 0.0256(8) Uani 1 2 d S . .
H8A H 0.2286 0.0000 0.3604 0.038 Uiso 1 2 calc SR . .
H8B H 0.2539 0.1214 0.2262 0.038 Uiso 0.50 1 calc PR . .
H8C H 0.2539 -0.1214 0.2262 0.038 Uiso 0.50 1 calc PR . .
C9 C 0.06590(15) 0.0000 0.3020(6) 0.0273(9) Uani 1 2 d S . .
H9A H 0.0355 0.0000 0.2903 0.041 Uiso 1 2 calc SR . .
H9B H 0.0746 0.1214 0.3609 0.041 Uiso 0.50 1 calc PR . .
H9C H 0.0746 -0.1214 0.3609 0.041 Uiso 0.50 1 calc PR . .
C10 C 0.35325(19) 0.0000 0.9218(6) 0.0354(11) Uani 1 2 d S . .
H10A H 0.3800 0.0000 0.9785 0.053 Uiso 1 2 calc SR . .
H10B H 0.3374 -0.1214 0.9513 0.053 Uiso 0.50 1 calc PR . .
H10C H 0.3374 0.1214 0.9513 0.053 Uiso 0.50 1 calc PR . .
C11 C 0.36101(16) 0.0000 0.7422(6) 0.0278(9) Uani 1 2 d S . .
C12 C 0.40131(15) 0.0000 0.6833(7) 0.0300(9) Uani 1 2 d S . .
H12 H 0.4242 0.0000 0.7552 0.036 Uiso 1 2 calc SR . .
C13 C 0.40836(15) 0.0000 0.5189(6) 0.0349(14) Uani 1 2 d S . .
H13 H 0.4361 0.0000 0.4794 0.042 Uiso 1 2 calc SR . .
C14 C 0.37585(19) 0.0000 0.4137(6) 0.0365(11) Uani 1 2 d S . .
H14 H 0.3806 0.0000 0.3015 0.044 Uiso 1 2 calc SR . .
C15 C 0.33497(15) 0.0000 0.4757(11) 0.0365(11) Uani 1 2 d S . .
H15 H 0.3120 0.0000 0.4037 0.044 Uiso 1 2 calc SR . .
C16 C 0.32761(14) 0.0000 0.6348(6) 0.0284(9) Uani 1 2 d S . .
H16 H 0.2998 0.0000 0.6737 0.034 Uiso 1 2 calc SR . .

loop_
_atom_site_aniso_label
_atom_site_aniso_U_11
_atom_site_aniso_U_22
_atom_site_aniso_U_33
_atom_site_aniso_U_23
_atom_site_aniso_U_13
_atom_site_aniso_U_12
Ag 0.01216(16) 0.02028(17) 0.02371(18) 0.000 0.000 0.000
P 0.0199(11) 0.0258(10) 0.0295(10) 0.000 0.000 0.000
F1 0.0167(13) 0.059(2) 0.071(2) 0.000 -0.0001(14) 0.000
F2 0.010(8) 0.072(15) 0.019(7) 0.000 0.000 0.000
F3 0.067(7) 0.190(18) 0.141(16) 0.158(15) 0.000 0.000
F4 0.037(3) 0.033(3) 0.146(11) 0.005(5) 0.000 0.000
F5 0.066(7) 0.092(9) 0.151(14) -0.099(11) 0.000 0.000
F6 0.056(6) 0.35(3) 0.016(3) 0.000 0.000 0.000
O1 0.0293(16) 0.0323(15) 0.0121(12) 0.000 -0.0051(11) 0.000
O2 0.0152(13) 0.0392(17) 0.0289(14) 0.000 0.0026(10) 0.000
N1 0.0151(18) 0.0174(14) 0.0172(19) 0.000 -0.0054(14) 0.000
N2 0.0119(17) 0.0193(15) 0.018(2) 0.000 -0.0005(14) 0.000
N3 0.0175(15) 0.0183(14) 0.0176(15) 0.000 -0.0038(12) 0.000
N4 0.0133(15) 0.0229(15) 0.0126(13) 0.000 -0.0005(11) 0.000
C1 0.0222(15) 0.0153(12) 0.017(3) 0.000 -0.0006(18) 0.000
C2 0.0125(18) 0.0180(16) 0.0177(19) 0.000 0.0026(14) 0.000
C3 0.0142(15) 0.0170(13) 0.007(2) 0.000 -0.0036(12) 0.000
C4 0.0174(13) 0.0181(12) 0.0189(15) 0.000 -0.005(3) 0.000
C5 0.025(2) 0.0157(15) 0.0126(18) 0.000 0.0000(16) 0.000
C6 0.024(2) 0.030(2) 0.016(2) 0.000 -0.0038(17) 0.000
C7 0.026(2) 0.047(3) 0.016(2) 0.000 0.0058(18) 0.000
C8 0.0172(18) 0.031(2) 0.029(2) 0.000 -0.0071(15) 0.000
C9 0.025(2) 0.036(2) 0.021(2) 0.000 0.0062(17) 0.000
C10 0.050(3) 0.029(2) 0.027(2) 0.000 0.004(2) 0.000
C11 0.042(2) 0.0136(16) 0.028(2) 0.000 0.0026(17) 0.000
C12 0.031(2) 0.0190(18) 0.040(2) 0.000 -0.0105(19) 0.000
C13 0.033(2) 0.0179(16) 0.054(4) 0.000 0.010(2) 0.000
C14 0.062(4) 0.0190(19) 0.029(2) 0.000 0.009(2) 0.000
C15 0.042(2) 0.0172(15) 0.050(3) 0.000 -0.025(4) 0.000
C16 0.024(2) 0.0159(17) 0.045(3) 0.000 0.0035(19) 0.000

loop_
_geom_bond_atom_site_label_1
_geom_bond_atom_site_label_2
_geom_bond_distance
_geom_bond_site_symmetry_2
_geom_bond_publ_flag
Ag C1 2.068(4) . ?
Ag C1 2.068(4) 2 ?
P F6 1.489(9) . ?
P F3 1.495(9) 2_765 ?
P F3 1.495(9) . ?
P F4 1.566(8) 2_765 ?
P F4 1.566(8) . ?
P F5 1.573(9) . ?
P F5 1.573(9) 2_765 ?
P F1 1.594(3) 2_765 ?
P F1 1.594(3) . ?
P F2 1.625(17) . ?
F2 F3 1.08(3) 2_765 ?
F6 F5 1.29(2) 2_765 ?
O1 C5 1.222(5) . ?
O2 C4 1.205(6) . ?
N1 C1 1.372(6) . ?
N1 C3 1.373(5) . ?
N1 C6 1.472(6) . ?
N2 C1 1.344(6) . ?
N2 C2 1.380(5) . ?
N2 C9 1.473(6) . ?
N3 C5 1.385(5) . ?
N3 C4 1.399(8) . ?
N3 C8 1.463(5) . ?
N4 C3 1.363(5) . ?
N4 C4 1.382(5) . ?
N4 C7 1.487(6) . ?
C2 C3 1.356(5) . ?
C2 C5 1.447(6) . ?
C10 C11 1.520(7) . ?
C11 C12 1.384(7) . ?
C11 C16 1.398(7) . ?
C12 C13 1.392(7) . ?
C13 C14 1.364(8) . ?
C14 C15 1.410(9) . ?
C15 C16 1.350(11) . ?
